data_7207786
loop_
_publ_author_name
'Wang, Hong-Mei'
'Han, Yi'
'Niu, Yun-Yin'
'Zhang, Zhen-Hua'
'Hou, Hong-Wei'
'Zhu, Yu'

_publ_section_title
;
 External template-assisted self-assembly: design and synthesis of the
 [MoOS3Cu3]+ based supramolecular polymeric clusters
;
_journal_issue 9
_journal_name_full CrystEngComm
_journal_page_first 3125
_journal_paper_doi 10.1039/c2ce06518e
_journal_volume 14
_journal_year 2012
_chemical_formula_moiety 'C26 H20 Cu3 Mo N6 O S4'
_chemical_formula_sum 'C52 H40 Cu6 Mo2 N12 O2 S8'
_chemical_formula_weight 1694.56
_chemical_name_systematic
;

?

;
_space_group_IT_number 15
_symmetry_cell_setting monoclinic
_symmetry_space_group_name_Hall '-C 2yc'
_symmetry_space_group_name_H-M 'C 1 2/c 1'
_atom_sites_solution_hydrogens geom
_atom_sites_solution_primary direct
_atom_sites_solution_secondary difmap
_audit_creation_method SHELXL-97
_cell_angle_alpha 90.00
_cell_angle_beta 104.95(3)
_cell_angle_gamma 90.00
_cell_formula_units_Z 4
_cell_length_a 40.592(8)
_cell_length_b 9.7008(19)
_cell_length_c 24.750(5)
_cell_measurement_reflns_used 9672
_cell_measurement_temperature 296(2)
_cell_measurement_theta_max 27.9644
_cell_measurement_theta_min 2.0770
_cell_volume 9416(3)
_computing_cell_refinement 'Bruker XSCANS'
_computing_data_collection 'Bruker XSCANS'
_computing_data_reduction 'Bruker SHELXTL'
_computing_molecular_graphics 'Bruker SHELXTL'
_computing_publication_material 'Bruker SHELXTL'
_computing_structure_refinement 'SHELXL-97 (Sheldrick, 1997)'
_computing_structure_solution 'SHELXS-97 (Sheldrick, 1990)'
_diffrn_ambient_temperature 296(2)
_diffrn_measured_fraction_theta_full 0.994
_diffrn_measured_fraction_theta_max 0.994
_diffrn_measurement_device_type 'Bruker P4'
_diffrn_measurement_method '\w scans'
_diffrn_radiation_monochromator graphite
_diffrn_radiation_source 'fine-focus sealed tube'
_diffrn_radiation_type MoK\a
_diffrn_radiation_wavelength 0.71073
_diffrn_reflns_av_R_equivalents 0.0984
_diffrn_reflns_av_sigmaI/netI 0.0765
_diffrn_reflns_limit_h_max 48
_diffrn_reflns_limit_h_min -48
_diffrn_reflns_limit_k_max 11
_diffrn_reflns_limit_k_min -11
_diffrn_reflns_limit_l_max 29
_diffrn_reflns_limit_l_min -29
_diffrn_reflns_number 45938
_diffrn_reflns_theta_full 25.00
_diffrn_reflns_theta_max 25.00
_diffrn_reflns_theta_min 2.08
_diffrn_standards_decay_% 0
_diffrn_standards_interval_count 0
_diffrn_standards_interval_time 0
_diffrn_standards_number 0
_exptl_absorpt_coefficient_mu 1.795
_exptl_absorpt_correction_T_max 0.7382
_exptl_absorpt_correction_T_min 0.6829
_exptl_absorpt_correction_type multi-scan
_exptl_absorpt_process_details sadabs
_exptl_crystal_colour brown
_exptl_crystal_density_diffrn 1.195
_exptl_crystal_density_method 'not measured'
_exptl_crystal_description block
_exptl_crystal_F_000 3352
_exptl_crystal_size_max 0.23
_exptl_crystal_size_mid 0.21
_exptl_crystal_size_min 0.18
_platon_squeeze_details ' ?'
_refine_diff_density_max 0.444
_refine_diff_density_min -0.374
_refine_diff_density_rms 0.090
_refine_ls_extinction_method none
_refine_ls_goodness_of_fit_ref 1.000
_refine_ls_hydrogen_treatment constr
_refine_ls_matrix_type full
_refine_ls_number_parameters 370
_refine_ls_number_reflns 8255
_refine_ls_number_restraints 0
_refine_ls_restrained_S_all 1.000
_refine_ls_R_factor_all 0.0946
_refine_ls_R_factor_gt 0.0606
_refine_ls_shift/su_max 0.001
_refine_ls_shift/su_mean 0.000
_refine_ls_structure_factor_coef Fsqd
_refine_ls_weighting_details 'calc w=1/[\s^2^(Fo^2^)+(0.0646P)^2^+0.0000P] where P=(Fo^2^+2Fc^2^)/3'
_refine_ls_weighting_scheme calc
_refine_ls_wR_factor_gt 0.1363
_refine_ls_wR_factor_ref 0.1505
_reflns_number_gt 5787
_reflns_number_total 8255
_reflns_threshold_expression >2sigma(I)
_cod_data_source_file c2ce06518e.txt
_cod_data_source_block a
_cod_depositor_comments
;
The following automatic conversions were performed:

'_symmetry_cell_setting' value 'Monoclinic' changed to 'monoclinic'
according to /home/saulius/struct/CIF-dictionaries/cif_core.dic
dictionary named 'cif_core.dic' version 2.4.1 from 2010-06-29.

Automatic conversion script
Id: cif_fix_values 1715 2011-07-08 13:25:40Z adriana 
;
_cod_original_sg_symbol_H-M C2/c
_cod_database_code 7207786

loop_
_symmetry_equiv_pos_as_xyz
'x, y, z'
'-x, y, -z+1/2'
'x+1/2, y+1/2, z'
'-x+1/2, y+1/2, -z+1/2'
'-x, -y, -z'
'x, -y, z-1/2'
'-x+1/2, -y+1/2, -z'
'x+1/2, -y+1/2, z-1/2'

loop_
_atom_site_label
_atom_site_type_symbol
_atom_site_fract_x
_atom_site_fract_y
_atom_site_fract_z
_atom_site_U_iso_or_equiv
_atom_site_adp_type
_atom_site_occupancy
_atom_site_symmetry_multiplicity
_atom_site_calc_flag
_atom_site_refinement_flags
Mo1 Mo 0.089453(13) 0.62042(5) -0.04004(2) 0.05041(17) Uani 1 1 d .
Cu1 Cu 0.107264(18) 0.35931(7) -0.01049(3) 0.0531(2) Uani 1 1 d .
Cu2 Cu 0.14483(2) 0.70933(8) 0.03819(3) 0.0604(2) Uani 1 1 d .
Cu3 Cu 0.130736(19) 0.60501(7) -0.10828(3) 0.0535(2) Uani 1 1 d .
S1 S 0.10733(4) 0.54037(16) 0.04854(7) 0.0615(4) Uani 1 1 d .
S2 S 0.12630(4) 0.78624(14) -0.05145(7) 0.0587(4) Uani 1 1 d .
S3 S 0.09214(4) 0.44444(15) -0.09939(7) 0.0532(4) Uani 1 1 d .
S4 S 0.26091(6) 0.5800(2) 0.11125(11) 0.0973(7) Uani 1 1 d .
O1 O 0.04885(11) 0.6835(5) -0.0526(2) 0.0871(16) Uani 1 1 d .
N1 N 0.15273(12) 0.2559(5) 0.0121(2) 0.0539(13) Uani 1 1 d .
N2 N 0.31942(12) -0.0245(5) 0.0830(2) 0.0504(12) Uani 1 1 d .
N3 N 0.07020(12) 0.2187(5) -0.0015(2) 0.0583(14) Uani 1 1 d .
N4 N 0.13819(15) 0.8749(5) 0.0912(2) 0.0646(14) Uani 1 1 d .
N5 N 0.13125(14) 1.3185(5) 0.3150(2) 0.0618(14) Uani 1 1 d .
N6 N 0.19489(14) 0.6738(6) 0.0695(2) 0.0640(14) Uani 1 1 d .
C1 C 0.16014(16) 0.1430(6) -0.0120(3) 0.0700(19) Uani 1 1 d .
H1 H 0.1427 0.1020 -0.0391 0.084 Uiso 1 1 calc R
C2 C 0.19176(15) 0.0813(7) 0.0001(3) 0.0623(17) Uani 1 1 d .
H2 H 0.1952 0.0017 -0.0187 0.075 Uiso 1 1 calc R
C3 C 0.21830(15) 0.1387(6) 0.0404(2) 0.0499(14) Uani 1 1 d .
C4 C 0.20978(17) 0.2524(7) 0.0685(3) 0.0722(19) Uani 1 1 d .
H4 H 0.2261 0.2907 0.0982 0.087 Uiso 1 1 calc R
C5 C 0.17807(18) 0.3080(7) 0.0531(3) 0.072(2) Uani 1 1 d .
H5 H 0.1736 0.3861 0.0718 0.087 Uiso 1 1 calc R
C6 C 0.29270(17) -0.1002(6) 0.0580(3) 0.0617(17) Uani 1 1 d .
H6 H 0.2967 -0.1908 0.0491 0.074 Uiso 1 1 calc R
C7 C 0.25983(15) -0.0552(7) 0.0445(3) 0.0638(17) Uani 1 1 d .
H7 H 0.2422 -0.1146 0.0277 0.077 Uiso 1 1 calc R
C8 C 0.25294(15) 0.0805(6) 0.0560(2) 0.0494(14) Uani 1 1 d .
C9 C 0.28136(16) 0.1636(6) 0.0811(3) 0.0651(18) Uani 1 1 d .
H9 H 0.2785 0.2557 0.0895 0.078 Uiso 1 1 calc R
C10 C 0.31334(16) 0.1050(6) 0.0930(3) 0.0691(19) Uani 1 1 d .
H10 H 0.3319 0.1608 0.1093 0.083 Uiso 1 1 calc R
C11 C 0.06498(19) 0.0962(8) -0.0255(4) 0.099(3) Uani 1 1 d .
H11 H 0.0811 0.0662 -0.0437 0.119 Uiso 1 1 calc R
C12 C 0.03878(17) 0.0103(6) -0.0265(4) 0.087(3) Uani 1 1 d .
H12 H 0.0369 -0.0726 -0.0459 0.105 Uiso 1 1 calc R
C13 C 0.01564(16) 0.0452(6) 0.0006(3) 0.0618(18) Uani 1 1 d .
C14 C 0.0210(2) 0.1629(9) 0.0305(5) 0.135(5) Uani 1 1 d .
H14 H 0.0068 0.1863 0.0531 0.163 Uiso 1 1 calc R
C15 C 0.0479(2) 0.2494(9) 0.0277(4) 0.128(4) Uani 1 1 d .
H15 H 0.0504 0.3324 0.0471 0.154 Uiso 1 1 calc R
C16 C 0.1093(2) 0.9020(8) 0.1035(3) 0.082(2) Uani 1 1 d .
H16 H 0.0900 0.8546 0.0840 0.098 Uiso 1 1 calc R
C17 C 0.10565(18) 0.9962(7) 0.1433(3) 0.072(2) Uani 1 1 d .
H17 H 0.0845 1.0115 0.1501 0.086 Uiso 1 1 calc R
C18 C 0.13428(18) 1.0678(6) 0.1731(3) 0.0586(16) Uani 1 1 d .
C19 C 0.1643(2) 1.0420(8) 0.1598(3) 0.080(2) Uani 1 1 d .
H19 H 0.1840 1.0899 0.1776 0.096 Uiso 1 1 calc R
C20 C 0.1652(2) 0.9442(8) 0.1198(3) 0.083(2) Uani 1 1 d .
H20 H 0.1861 0.9258 0.1123 0.100 Uiso 1 1 calc R
C21 C 0.1046(2) 1.3046(8) 0.2719(3) 0.085(2) Uani 1 1 d .
H21 H 0.0846 1.3484 0.2738 0.102 Uiso 1 1 calc R
C22 C 0.10397(19) 1.2311(8) 0.2247(3) 0.089(2) Uani 1 1 d .
H22 H 0.0842 1.2288 0.1956 0.106 Uiso 1 1 calc R
C23 C 0.13302(18) 1.1589(7) 0.2197(3) 0.0641(17) Uani 1 1 d .
C24 C 0.1609(2) 1.1751(11) 0.2636(4) 0.121(4) Uani 1 1 d .
H24 H 0.1811 1.1298 0.2633 0.145 Uiso 1 1 calc R
C25 C 0.1597(2) 1.2599(10) 0.3098(4) 0.114(3) Uani 1 1 d .
H25 H 0.1798 1.2749 0.3375 0.136 Uiso 1 1 calc R
C26 C 0.2219(2) 0.6333(7) 0.0866(3) 0.071(2) Uani 1 1 d .

loop_
_atom_site_aniso_label
_atom_site_aniso_U_11
_atom_site_aniso_U_22
_atom_site_aniso_U_33
_atom_site_aniso_U_23
_atom_site_aniso_U_13
_atom_site_aniso_U_12
Mo1 0.0444(3) 0.0389(3) 0.0715(4) -0.0064(2) 0.0214(3) -0.0010(2)
Cu1 0.0495(4) 0.0424(4) 0.0715(5) -0.0016(4) 0.0229(4) -0.0068(3)
Cu2 0.0667(5) 0.0551(5) 0.0610(5) -0.0118(4) 0.0197(4) -0.0119(4)
Cu3 0.0559(5) 0.0534(4) 0.0527(5) 0.0023(3) 0.0169(4) -0.0055(3)
S1 0.0753(11) 0.0505(9) 0.0699(11) -0.0062(8) 0.0389(9) -0.0104(8)
S2 0.0700(11) 0.0384(8) 0.0695(11) 0.0004(7) 0.0215(9) -0.0066(7)
S3 0.0526(9) 0.0458(8) 0.0606(10) -0.0059(7) 0.0137(8) -0.0081(7)
S4 0.0708(13) 0.0958(15) 0.1133(18) 0.0027(13) 0.0017(12) -0.0030(11)
O1 0.055(3) 0.070(3) 0.138(5) -0.015(3) 0.028(3) 0.014(2)
N1 0.054(3) 0.039(3) 0.075(4) 0.008(3) 0.029(3) 0.004(2)
N2 0.047(3) 0.045(3) 0.055(3) 0.001(2) 0.007(2) -0.006(2)
N3 0.050(3) 0.037(3) 0.095(4) -0.009(3) 0.033(3) -0.003(2)
N4 0.073(4) 0.056(3) 0.072(4) -0.007(3) 0.032(3) -0.009(3)
N5 0.062(4) 0.067(3) 0.053(3) -0.013(3) 0.010(3) 0.009(3)
N6 0.052(3) 0.077(4) 0.068(4) 0.003(3) 0.025(3) -0.004(3)
C1 0.049(4) 0.055(4) 0.100(6) -0.020(4) 0.009(4) -0.015(3)
C2 0.046(4) 0.057(4) 0.084(5) -0.013(4) 0.017(3) 0.000(3)
C3 0.052(4) 0.045(3) 0.055(4) 0.003(3) 0.018(3) -0.003(3)
C4 0.052(4) 0.061(4) 0.093(5) -0.016(4) 0.000(4) -0.002(3)
C5 0.062(4) 0.058(4) 0.092(5) -0.020(4) 0.012(4) 0.003(3)
C6 0.063(4) 0.054(4) 0.067(4) -0.008(3) 0.014(3) -0.008(3)
C7 0.044(4) 0.064(4) 0.078(5) -0.004(4) 0.006(3) -0.010(3)
C8 0.052(4) 0.041(3) 0.054(4) 0.004(3) 0.012(3) -0.001(3)
C9 0.054(4) 0.048(3) 0.087(5) -0.002(3) 0.005(4) -0.006(3)
C10 0.051(4) 0.051(4) 0.097(5) -0.013(4) 0.004(4) -0.022(3)
C11 0.072(5) 0.079(5) 0.167(9) -0.042(6) 0.070(6) -0.006(4)
C12 0.067(5) 0.045(4) 0.174(8) -0.037(4) 0.074(5) -0.022(3)
C13 0.070(4) 0.030(3) 0.099(5) 0.008(3) 0.048(4) -0.006(3)
C14 0.120(8) 0.095(6) 0.242(13) -0.079(7) 0.138(9) -0.061(6)
C15 0.116(7) 0.083(6) 0.220(12) -0.075(7) 0.107(8) -0.053(5)
C16 0.074(5) 0.096(6) 0.070(5) -0.021(4) 0.009(4) -0.005(4)
C17 0.066(4) 0.073(5) 0.072(5) -0.033(4) 0.011(4) 0.000(4)
C18 0.072(4) 0.054(4) 0.051(4) -0.001(3) 0.017(3) -0.003(3)
C19 0.091(6) 0.086(5) 0.075(5) -0.042(4) 0.043(4) -0.038(4)
C20 0.080(5) 0.083(5) 0.104(6) -0.036(5) 0.057(5) -0.031(4)
C21 0.074(5) 0.097(6) 0.079(5) -0.018(5) 0.013(4) 0.037(4)
C22 0.077(5) 0.108(6) 0.062(5) -0.031(4) -0.014(4) 0.017(5)
C23 0.066(4) 0.065(4) 0.061(4) -0.013(3) 0.016(4) -0.001(3)
C24 0.067(5) 0.196(10) 0.092(6) -0.068(7) 0.005(5) 0.043(6)
C25 0.063(5) 0.173(9) 0.096(6) -0.073(6) 0.004(4) 0.022(5)
C26 0.082(5) 0.075(5) 0.055(4) 0.001(4) 0.015(4) -0.022(4)

loop_
_atom_type_symbol
_atom_type_description
_atom_type_scat_dispersion_real
_atom_type_scat_dispersion_imag
_atom_type_scat_source
C C 0.0033 0.0016 'International Tables Vol C Tables 4.2.6.8 and 6.1.1.4'
H H 0.0000 0.0000 'International Tables Vol C Tables 4.2.6.8 and 6.1.1.4'
Cu Cu 0.3201 1.2651 'International Tables Vol C Tables 4.2.6.8 and 6.1.1.4'
Mo Mo -1.6832 0.6857 'International Tables Vol C Tables 4.2.6.8 and 6.1.1.4'
N N 0.0061 0.0033 'International Tables Vol C Tables 4.2.6.8 and 6.1.1.4'
O O 0.0106 0.0060 'International Tables Vol C Tables 4.2.6.8 and 6.1.1.4'
S S 0.1246 0.1234 'International Tables Vol C Tables 4.2.6.8 and 6.1.1.4'

loop_
_geom_angle_atom_site_label_1
_geom_angle_atom_site_label_2
_geom_angle_atom_site_label_3
_geom_angle
_geom_angle_site_symmetry_1
_geom_angle_site_symmetry_3
O1 Mo1 S1 110.7(2) . .
O1 Mo1 S2 111.09(17) . .
S1 Mo1 S2 107.93(7) . .
O1 Mo1 S3 110.84(17) . .
S1 Mo1 S3 108.16(6) . .
S2 Mo1 S3 108.05(6) . .
O1 Mo1 Cu3 129.56(19) . .
S1 Mo1 Cu3 119.78(5) . .
S2 Mo1 Cu3 54.46(5) . .
S3 Mo1 Cu3 53.65(4) . .
O1 Mo1 Cu1 124.53(16) . .
S1 Mo1 Cu1 54.21(4) . .
S2 Mo1 Cu1 124.38(5) . .
S3 Mo1 Cu1 54.04(5) . .
Cu3 Mo1 Cu1 87.17(3) . .
O1 Mo1 Cu2 126.95(17) . .
S1 Mo1 Cu2 54.22(5) . .
S2 Mo1 Cu2 53.71(5) . .
S3 Mo1 Cu2 122.22(5) . .
Cu3 Mo1 Cu2 85.95(3) . .
Cu1 Mo1 Cu2 89.43(3) . .
N1 Cu1 N3 105.94(18) . .
N1 Cu1 S3 116.14(15) . .
N3 Cu1 S3 108.51(16) . .
N1 Cu1 S1 110.46(16) . .
N3 Cu1 S1 108.46(14) . .
S3 Cu1 S1 107.11(6) . .
N1 Cu1 Mo1 134.23(13) . .
N3 Cu1 Mo1 119.70(13) . .
S3 Cu1 Mo1 53.76(4) . .
S1 Cu1 Mo1 53.44(5) . .
N6 Cu2 N4 99.7(2) . .
N6 Cu2 S2 118.60(16) . .
N4 Cu2 S2 106.88(16) . .
N6 Cu2 S1 117.93(17) . .
N4 Cu2 S1 106.01(15) . .
S2 Cu2 S1 106.30(7) . .
N6 Cu2 Mo1 142.47(16) . .
N4 Cu2 Mo1 117.84(16) . .
S2 Cu2 Mo1 53.24(5) . .
S1 Cu2 Mo1 53.06(5) . .
N5 Cu3 N2 99.8(2) 6_575 7
N5 Cu3 S3 120.94(16) 6_575 .
N2 Cu3 S3 110.64(13) 7 .
N5 Cu3 S2 108.27(16) 6_575 .
N2 Cu3 S2 108.91(14) 7 .
S3 Cu3 S2 107.66(6) . .
N5 Cu3 Mo1 136.48(16) 6_575 .
N2 Cu3 Mo1 122.94(13) 7 .
S3 Cu3 Mo1 54.10(4) . .
S2 Cu3 Mo1 53.61(4) . .
Mo1 S1 Cu1 72.35(6) . .
Mo1 S1 Cu2 72.72(6) . .
Cu1 S1 Cu2 111.65(7) . .
Mo1 S2 Cu2 73.05(6) . .
Mo1 S2 Cu3 71.93(5) . .
Cu2 S2 Cu3 106.78(7) . .
Cu3 S3 Mo1 72.25(5) . .
Cu3 S3 Cu1 108.81(7) . .
Mo1 S3 Cu1 72.21(5) . .
C1 N1 C5 115.7(5) . .
C1 N1 Cu1 125.3(5) . .
C5 N1 Cu1 118.9(4) . .
C10 N2 C6 116.5(5) . .
C10 N2 Cu3 120.7(4) . 7
C6 N2 Cu3 122.8(4) . 7
C11 N3 C15 113.2(6) . .
C11 N3 Cu1 125.2(4) . .
C15 N3 Cu1 121.5(4) . .
C16 N4 C20 116.2(6) . .
C16 N4 Cu2 123.8(5) . .
C20 N4 Cu2 119.4(5) . .
C21 N5 C25 115.6(6) . .
C21 N5 Cu3 126.0(5) . 6_576
C25 N5 Cu3 117.7(5) . 6_576
C26 N6 Cu2 169.7(6) . .
N1 C1 C2 124.9(6) . .
N1 C1 H1 117.6 . .
C2 C1 H1 117.6 . .
C1 C2 C3 119.4(6) . .
C1 C2 H2 120.3 . .
C3 C2 H2 120.3 . .
C2 C3 C4 115.5(6) . .
C2 C3 C8 123.3(5) . .
C4 C3 C8 121.0(5) . .
C5 C4 C3 120.9(6) . .
C5 C4 H4 119.6 . .
C3 C4 H4 119.6 . .
N1 C5 C4 123.4(6) . .
N1 C5 H5 118.3 . .
C4 C5 H5 118.3 . .
N2 C6 C7 124.8(6) . .
N2 C6 H6 117.6 . .
C7 C6 H6 117.6 . .
C6 C7 C8 119.3(6) . .
C6 C7 H7 120.3 . .
C8 C7 H7 120.3 . .
C7 C8 C9 116.5(6) . .
C7 C8 C3 122.6(5) . .
C9 C8 C3 120.8(5) . .
C10 C9 C8 118.4(6) . .
C10 C9 H9 120.8 . .
C8 C9 H9 120.8 . .
N2 C10 C9 124.5(6) . .
N2 C10 H10 117.8 . .
C9 C10 H10 117.8 . .
N3 C11 C12 126.8(6) . .
N3 C11 H11 116.6 . .
C12 C11 H11 116.6 . .
C13 C12 C11 119.4(6) . .
C13 C12 H12 120.3 . .
C11 C12 H12 120.3 . .
C12 C13 C14 117.2(6) . .
C12 C13 C13 122.2(7) . 5
C14 C13 C13 120.6(7) . 5
C13 C14 C15 120.1(7) . .
C13 C14 H14 120.0 . .
C15 C14 H14 120.0 . .
N3 C15 C14 123.0(7) . .
N3 C15 H15 118.5 . .
C14 C15 H15 118.5 . .
N4 C16 C17 124.4(7) . .
N4 C16 H16 117.8 . .
C17 C16 H16 117.8 . .
C16 C17 C18 118.7(7) . .
C16 C17 H17 120.6 . .
C18 C17 H17 120.6 . .
C19 C18 C17 117.2(6) . .
C19 C18 C23 121.0(6) . .
C17 C18 C23 121.7(6) . .
C18 C19 C20 119.2(6) . .
C18 C19 H19 120.4 . .
C20 C19 H19 120.4 . .
N4 C20 C19 124.2(7) . .
N4 C20 H20 117.9 . .
C19 C20 H20 117.9 . .
N5 C21 C22 125.4(6) . .
N5 C21 H21 117.3 . .
C22 C21 H21 117.3 . .
C21 C22 C23 120.3(6) . .
C21 C22 H22 119.8 . .
C23 C22 H22 119.8 . .
C24 C23 C22 114.6(6) . .
C24 C23 C18 120.5(6) . .
C22 C23 C18 124.8(6) . .
C23 C24 C25 121.1(7) . .
C23 C24 H24 119.5 . .
C25 C24 H24 119.5 . .
N5 C25 C24 122.6(7) . .
N5 C25 H25 118.7 . .
C24 C25 H25 118.7 . .
N6 C26 S4 178.3(7) . .

loop_
_geom_bond_atom_site_label_1
_geom_bond_atom_site_label_2
_geom_bond_distance
_geom_bond_site_symmetry_2
Mo1 O1 1.710(4) .
Mo1 S1 2.2618(19) .
Mo1 S2 2.2632(16) .
Mo1 S3 2.2730(16) .
Mo1 Cu3 2.6726(11) .
Mo1 Cu1 2.6834(10) .
Mo1 Cu2 2.7020(13) .
Cu1 N1 2.048(5) .
Cu1 N3 2.085(4) .
Cu1 S3 2.2811(18) .
Cu1 S1 2.2842(18) .
Cu2 N6 2.009(6) .
Cu2 N4 2.135(5) .
Cu2 S2 2.277(2) .
Cu2 S1 2.2958(17) .
Cu3 N5 2.043(5) 6_575
Cu3 N2 2.107(5) 7
Cu3 S3 2.2599(16) .
Cu3 S2 2.2875(17) .
S4 C26 1.628(9) .
N1 C1 1.318(7) .
N1 C5 1.342(8) .
N2 C10 1.317(7) .
N2 C6 1.324(7) .
N2 Cu3 2.107(5) 7
N3 C11 1.322(8) .
N3 C15 1.328(8) .
N4 C16 1.311(8) .
N4 C20 1.324(8) .
N5 C21 1.316(8) .
N5 C25 1.325(8) .
N5 Cu3 2.043(5) 6_576
N6 C26 1.138(8) .
C1 C2 1.377(8) .
C1 H1 0.9300 .
C2 C3 1.382(8) .
C2 H2 0.9300 .
C3 C4 1.395(8) .
C3 C8 1.471(8) .
C4 C5 1.356(9) .
C4 H4 0.9300 .
C5 H5 0.9300 .
C6 C7 1.361(8) .
C6 H6 0.9300 .
C7 C8 1.390(8) .
C7 H7 0.9300 .
C8 C9 1.414(8) .
C9 C10 1.377(8) .
C9 H9 0.9300 .
C10 H10 0.9300 .
C11 C12 1.346(9) .
C11 H11 0.9300 .
C12 C13 1.331(8) .
C12 H12 0.9300 .
C13 C14 1.348(9) .
C13 C13 1.537(11) 5
C14 C15 1.393(9) .
C14 H14 0.9300 .
C15 H15 0.9300 .
C16 C17 1.379(9) .
C16 H16 0.9300 .
C17 C18 1.391(8) .
C17 H17 0.9300 .
C18 C19 1.367(9) .
C18 C23 1.463(8) .
C19 C20 1.379(9) .
C19 H19 0.9300 .
C20 H20 0.9300 .
C21 C22 1.364(9) .
C21 H21 0.9300 .
C22 C23 1.404(9) .
C22 H22 0.9300 .
C23 C24 1.362(10) .
C24 C25 1.420(10) .
C24 H24 0.9300 .
C25 H25 0.9300 .

loop_
_geom_torsion_atom_site_label_1
_geom_torsion_atom_site_label_2
_geom_torsion_atom_site_label_3
_geom_torsion_atom_site_label_4
_geom_torsion
_geom_torsion_site_symmetry_1
_geom_torsion_site_symmetry_4
O1 Mo1 Cu1 N1 -175.2(3) . .
S1 Mo1 Cu1 N1 -83.4(2) . .
S2 Mo1 Cu1 N1 4.7(2) . .
S3 Mo1 Cu1 N1 92.8(2) . .
Cu3 Mo1 Cu1 N1 47.0(2) . .
Cu2 Mo1 Cu1 N1 -39.0(2) . .
O1 Mo1 Cu1 N3 -0.1(3) . .
S1 Mo1 Cu1 N3 91.76(19) . .
S2 Mo1 Cu1 N3 179.85(18) . .
S3 Mo1 Cu1 N3 -92.02(19) . .
Cu3 Mo1 Cu1 N3 -137.80(18) . .
Cu2 Mo1 Cu1 N3 136.23(18) . .
O1 Mo1 Cu1 S3 92.0(2) . .
S1 Mo1 Cu1 S3 -176.22(7) . .
S2 Mo1 Cu1 S3 -88.14(8) . .
Cu3 Mo1 Cu1 S3 -45.78(5) . .
Cu2 Mo1 Cu1 S3 -131.75(6) . .
O1 Mo1 Cu1 S1 -91.8(2) . .
S2 Mo1 Cu1 S1 88.08(8) . .
S3 Mo1 Cu1 S1 176.22(7) . .
Cu3 Mo1 Cu1 S1 130.44(6) . .
Cu2 Mo1 Cu1 S1 44.47(6) . .
O1 Mo1 Cu2 N6 179.2(3) . .
S1 Mo1 Cu2 N6 89.0(3) . .
S2 Mo1 Cu2 N6 -90.5(3) . .
S3 Mo1 Cu2 N6 -1.0(3) . .
Cu3 Mo1 Cu2 N6 -42.6(3) . .
Cu1 Mo1 Cu2 N6 44.6(3) . .
O1 Mo1 Cu2 N4 0.5(3) . .
S1 Mo1 Cu2 N4 -89.61(17) . .
S2 Mo1 Cu2 N4 90.88(17) . .
S3 Mo1 Cu2 N4 -179.60(16) . .
Cu3 Mo1 Cu2 N4 138.73(16) . .
Cu1 Mo1 Cu2 N4 -134.06(16) . .
O1 Mo1 Cu2 S2 -90.4(2) . .
S1 Mo1 Cu2 S2 179.52(7) . .
S3 Mo1 Cu2 S2 89.52(7) . .
Cu3 Mo1 Cu2 S2 47.85(5) . .
Cu1 Mo1 Cu2 S2 135.06(6) . .
O1 Mo1 Cu2 S1 90.1(2) . .
S2 Mo1 Cu2 S1 -179.52(7) . .
S3 Mo1 Cu2 S1 -90.00(7) . .
Cu3 Mo1 Cu2 S1 -131.66(6) . .
Cu1 Mo1 Cu2 S1 -44.46(5) . .
O1 Mo1 Cu3 N5 11.2(3) . 6_575
S1 Mo1 Cu3 N5 -169.4(2) . 6_575
S2 Mo1 Cu3 N5 -77.9(2) . 6_575
S3 Mo1 Cu3 N5 99.2(2) . 6_575
Cu1 Mo1 Cu3 N5 145.3(2) . 6_575
Cu2 Mo1 Cu3 N5 -125.1(2) . 6_575
O1 Mo1 Cu3 N2 179.2(3) . 7
S1 Mo1 Cu3 N2 -1.41(16) . 7
S2 Mo1 Cu3 N2 90.14(16) . 7
S3 Mo1 Cu3 N2 -92.83(16) . 7
Cu1 Mo1 Cu3 N2 -46.76(15) . 7
Cu2 Mo1 Cu3 N2 42.88(15) . 7
O1 Mo1 Cu3 S3 -88.0(2) . .
S1 Mo1 Cu3 S3 91.42(7) . .
S2 Mo1 Cu3 S3 -177.03(8) . .
Cu1 Mo1 Cu3 S3 46.07(6) . .
Cu2 Mo1 Cu3 S3 135.71(6) . .
O1 Mo1 Cu3 S2 89.1(2) . .
S1 Mo1 Cu3 S2 -91.55(8) . .
S3 Mo1 Cu3 S2 177.03(8) . .
Cu1 Mo1 Cu3 S2 -136.89(6) . .
Cu2 Mo1 Cu3 S2 -47.26(6) . .
O1 Mo1 S1 Cu1 118.36(17) . .
S2 Mo1 S1 Cu1 -119.89(6) . .
S3 Mo1 S1 Cu1 -3.22(6) . .
Cu3 Mo1 S1 Cu1 -61.14(6) . .
Cu2 Mo1 S1 Cu1 -120.30(6) . .
O1 Mo1 S1 Cu2 -121.34(17) . .
S2 Mo1 S1 Cu2 0.41(6) . .
S3 Mo1 S1 Cu2 117.08(6) . .
Cu3 Mo1 S1 Cu2 59.16(6) . .
Cu1 Mo1 S1 Cu2 120.30(6) . .
N1 Cu1 S1 Mo1 130.56(14) . .
N3 Cu1 S1 Mo1 -113.75(16) . .
S3 Cu1 S1 Mo1 3.19(6) . .
N1 Cu1 S1 Cu2 68.06(16) . .
N3 Cu1 S1 Cu2 -176.25(16) . .
S3 Cu1 S1 Cu2 -59.31(10) . .
Mo1 Cu1 S1 Cu2 -62.50(7) . .
N6 Cu2 S1 Mo1 -136.42(18) . .
N4 Cu2 S1 Mo1 113.09(17) . .
S2 Cu2 S1 Mo1 -0.40(6) . .
N6 Cu2 S1 Cu1 -74.1(2) . .
N4 Cu2 S1 Cu1 175.37(18) . .
S2 Cu2 S1 Cu1 61.88(9) . .
Mo1 Cu2 S1 Cu1 62.28(7) . .
O1 Mo1 S2 Cu2 121.1(2) . .
S1 Mo1 S2 Cu2 -0.41(6) . .
S3 Mo1 S2 Cu2 -117.15(6) . .
Cu3 Mo1 S2 Cu2 -114.64(6) . .
Cu1 Mo1 S2 Cu2 -58.85(6) . .
O1 Mo1 S2 Cu3 -124.3(2) . .
S1 Mo1 S2 Cu3 114.23(6) . .
S3 Mo1 S2 Cu3 -2.51(7) . .
Cu1 Mo1 S2 Cu3 55.79(7) . .
Cu2 Mo1 S2 Cu3 114.64(6) . .
N6 Cu2 S2 Mo1 136.07(19) . .
N4 Cu2 S2 Mo1 -112.49(16) . .
S1 Cu2 S2 Mo1 0.40(6) . .
N6 Cu2 S2 Cu3 71.6(2) . .
N4 Cu2 S2 Cu3 -176.99(16) . .
S1 Cu2 S2 Cu3 -64.09(8) . .
Mo1 Cu2 S2 Cu3 -64.49(5) . .
N5 Cu3 S2 Mo1 134.85(16) 6_575 .
N2 Cu3 S2 Mo1 -117.48(14) 7 .
S3 Cu3 S2 Mo1 2.52(7) . .
N5 Cu3 S2 Cu2 -159.90(17) 6_575 .
N2 Cu3 S2 Cu2 -52.24(15) 7 .
S3 Cu3 S2 Cu2 67.77(9) . .
Mo1 Cu3 S2 Cu2 65.25(6) . .
N5 Cu3 S3 Mo1 -127.57(19) 6_575 .
N2 Cu3 S3 Mo1 116.40(15) 7 .
S2 Cu3 S3 Mo1 -2.51(7) . .
N5 Cu3 S3 Cu1 169.04(18) 6_575 .
N2 Cu3 S3 Cu1 53.02(16) 7 .
S2 Cu3 S3 Cu1 -65.89(8) . .
Mo1 Cu3 S3 Cu1 -63.38(6) . .
O1 Mo1 S3 Cu3 124.5(2) . .
S1 Mo1 S3 Cu3 -114.05(6) . .
S2 Mo1 S3 Cu3 2.54(7) . .
Cu1 Mo1 S3 Cu3 -117.28(6) . .
Cu2 Mo1 S3 Cu3 -55.42(6) . .
O1 Mo1 S3 Cu1 -118.2(2) . .
S1 Mo1 S3 Cu1 3.23(6) . .
S2 Mo1 S3 Cu1 119.82(6) . .
Cu3 Mo1 S3 Cu1 117.28(6) . .
Cu2 Mo1 S3 Cu1 61.86(6) . .
N1 Cu1 S3 Cu3 -63.72(17) . .
N3 Cu1 S3 Cu3 177.14(14) . .
S1 Cu1 S3 Cu3 60.24(8) . .
Mo1 Cu1 S3 Cu3 63.42(5) . .
N1 Cu1 S3 Mo1 -127.13(16) . .
N3 Cu1 S3 Mo1 113.72(14) . .
S1 Cu1 S3 Mo1 -3.18(6) . .
N3 Cu1 N1 C1 59.5(5) . .
S3 Cu1 N1 C1 -61.1(5) . .
S1 Cu1 N1 C1 176.7(5) . .
Mo1 Cu1 N1 C1 -124.9(5) . .
N3 Cu1 N1 C5 -123.7(5) . .
S3 Cu1 N1 C5 115.8(5) . .
S1 Cu1 N1 C5 -6.4(5) . .
Mo1 Cu1 N1 C5 52.0(6) . .
N1 Cu1 N3 C11 -55.3(7) . .
S3 Cu1 N3 C11 70.1(7) . .
S1 Cu1 N3 C11 -173.9(6) . .
Mo1 Cu1 N3 C11 128.3(6) . .
N1 Cu1 N3 C15 128.4(7) . .
S3 Cu1 N3 C15 -106.2(7) . .
S1 Cu1 N3 C15 9.8(7) . .
Mo1 Cu1 N3 C15 -48.0(8) . .
N6 Cu2 N4 C16 -152.6(6) . .
S2 Cu2 N4 C16 83.4(6) . .
S1 Cu2 N4 C16 -29.7(6) . .
Mo1 Cu2 N4 C16 26.5(6) . .
N6 Cu2 N4 C20 17.9(6) . .
S2 Cu2 N4 C20 -106.1(6) . .
S1 Cu2 N4 C20 140.8(5) . .
Mo1 Cu2 N4 C20 -162.9(5) . .
N4 Cu2 N6 C26 136(3) . .
S2 Cu2 N6 C26 -108(3) . .
S1 Cu2 N6 C26 22(3) . .
Mo1 Cu2 N6 C26 -43(3) . .
C5 N1 C1 C2 -3.2(10) . .
Cu1 N1 C1 C2 173.7(5) . .
N1 C1 C2 C3 0.3(11) . .
C1 C2 C3 C4 4.1(9) . .
C1 C2 C3 C8 -179.8(6) . .
C2 C3 C4 C5 -5.5(10) . .
C8 C3 C4 C5 178.3(6) . .
C1 N1 C5 C4 1.7(10) . .
Cu1 N1 C5 C4 -175.4(6) . .
C3 C4 C5 N1 2.7(11) . .
C10 N2 C6 C7 -2.9(10) . .
Cu3 N2 C6 C7 175.3(5) 7 .
N2 C6 C7 C8 1.5(10) . .
C6 C7 C8 C9 0.5(9) . .
C6 C7 C8 C3 177.3(6) . .
C2 C3 C8 C7 -19.4(9) . .
C4 C3 C8 C7 156.5(6) . .
C2 C3 C8 C9 157.3(6) . .
C4 C3 C8 C9 -26.8(9) . .
C7 C8 C9 C10 -0.8(9) . .
C3 C8 C9 C10 -177.7(6) . .
C6 N2 C10 C9 2.4(10) . .
Cu3 N2 C10 C9 -175.8(5) 7 .
C8 C9 C10 N2 -0.6(11) . .
C15 N3 C11 C12 5.6(14) . .
Cu1 N3 C11 C12 -171.0(8) . .
N3 C11 C12 C13 -2.6(15) . .
C11 C12 C13 C14 -3.8(14) . .
C11 C12 C13 C13 177.6(9) . 5
C12 C13 C14 C15 6.6(16) . .
C13 C13 C14 C15 -174.9(10) 5 .
C11 N3 C15 C14 -2.5(15) . .
Cu1 N3 C15 C14 174.3(9) . .
C13 C14 C15 N3 -3.5(18) . .
C20 N4 C16 C17 0.1(11) . .
Cu2 N4 C16 C17 170.9(6) . .
N4 C16 C17 C18 -0.3(12) . .
C16 C17 C18 C19 1.5(10) . .
C16 C17 C18 C23 -173.8(7) . .
C17 C18 C19 C20 -2.4(11) . .
C23 C18 C19 C20 173.0(7) . .
C16 N4 C20 C19 -1.1(12) . .
Cu2 N4 C20 C19 -172.3(6) . .
C18 C19 C20 N4 2.3(13) . .
C25 N5 C21 C22 2.9(13) . .
Cu3 N5 C21 C22 -167.3(6) 6_576 .
N5 C21 C22 C23 1.9(14) . .
C21 C22 C23 C24 -3.0(12) . .
C21 C22 C23 C18 174.6(7) . .
C19 C18 C23 C24 -27.0(11) . .
C17 C18 C23 C24 148.2(8) . .
C19 C18 C23 C22 155.6(8) . .
C17 C18 C23 C22 -29.2(11) . .
C22 C23 C24 C25 -0.5(14) . .
C18 C23 C24 C25 -178.1(9) . .
C21 N5 C25 C24 -6.5(14) . .
Cu3 N5 C25 C24 164.5(8) 6_576 .
C23 C24 C25 N5 5.5(17) . .
Cu2 N6 C26 S4 178(100) . .

loop_
_platon_squeeze_void_nr
_platon_squeeze_void_average_x
_platon_squeeze_void_average_y
_platon_squeeze_void_average_z
_platon_squeeze_void_volume
_platon_squeeze_void_count_electrons
1 -0.014 -0.349 0.118 4181.4 1822.3
